data_7005067
loop_
_publ_author_name
'Zhao, Hanhua'
'Lopez, Nazario'
'Prosvirin, Andrey'
'Chifotides, Helen T.'
'Dunbar, Kim R.'

_publ_section_title
;
 Lanthanide-3d cyanometalate chains Ln(III)-M(III) (Ln=Pr, Nd, Sm, Eu,
 Gd, Tb; M=Fe) with the tridentate ligand
 2,4,6-tri(2-pyridyl)-1,3,5-triazine (tptz): evidence of ferromagnetic
 interactions for the Sm(III)-M(III) compounds (M=Fe, Cr).
;
_journal_issue 8
_journal_name_full 'Dalton transactions (Cambridge, England : 2003)'
_journal_page_first 878
_journal_page_last 888
_journal_paper_doi 10.1039/b616016f
_journal_year 2007
_chemical_formula_moiety '[Sm(tptz)(H2O)4Fe(CN)6]8H2O'
_chemical_formula_sum 'C24 H36 Fe N12 O12 Sm'
_chemical_formula_weight 890.85
_chemical_name_common
;
Catena-(trans-biscyano-tetra-agua-(2,4,6-tri(2-pyridyl)-1,3,5-
triazine)-tetracyano-iron(iii)-samarium(iii) octahydrate
;
_space_group_IT_number 15
_symmetry_space_group_name_Hall '-C 2yc'
_symmetry_space_group_name_H-M 'C 1 2/c 1'
_atom_sites_solution_hydrogens geom
_atom_sites_solution_primary direct
_atom_sites_solution_secondary difmap
_audit_creation_method SHELXL-97
_cell_angle_alpha 90.00
_cell_angle_beta 103.19(3)
_cell_angle_gamma 90.00
_cell_formula_units_Z 8
_cell_length_a 15.897(3)
_cell_length_b 14.130(3)
_cell_length_c 31.522(6)
_cell_measurement_temperature 173(2)
_cell_volume 6894(3)
_computing_structure_refinement 'SHELXL-97 (Sheldrick, 1997)'
_computing_structure_solution 'SHELXS-97 (Sheldrick, 1990)'
_diffrn_ambient_temperature 173(2)
_diffrn_measured_fraction_theta_full 0.913
_diffrn_measured_fraction_theta_max 0.913
_diffrn_radiation_monochromator graphite
_diffrn_radiation_source 'fine-focus sealed tube'
_diffrn_radiation_type MoK\a
_diffrn_radiation_wavelength 0.71073
_diffrn_reflns_av_R_equivalents 0.0375
_diffrn_reflns_av_sigmaI/netI 0.0874
_diffrn_reflns_limit_h_max 21
_diffrn_reflns_limit_h_min -21
_diffrn_reflns_limit_k_max 17
_diffrn_reflns_limit_k_min -17
_diffrn_reflns_limit_l_max 23
_diffrn_reflns_limit_l_min -40
_diffrn_reflns_number 20560
_diffrn_reflns_theta_full 28.28
_diffrn_reflns_theta_max 28.28
_diffrn_reflns_theta_min 2.52
_exptl_absorpt_coefficient_mu 2.183
_exptl_crystal_colour yellow
_exptl_crystal_density_diffrn 1.717
_exptl_crystal_density_method 'not measured'
_exptl_crystal_description plate
_exptl_crystal_F_000 3584
_exptl_crystal_size_max 0.18
_exptl_crystal_size_mid 0.06
_exptl_crystal_size_min 0.02
_refine_diff_density_max 2.244
_refine_diff_density_min -1.535
_refine_diff_density_rms 0.214
_refine_ls_extinction_method none
_refine_ls_goodness_of_fit_ref 1.055
_refine_ls_hydrogen_treatment mixed
_refine_ls_matrix_type full
_refine_ls_number_parameters 451
_refine_ls_number_reflns 7815
_refine_ls_number_restraints 0
_refine_ls_restrained_S_all 1.055
_refine_ls_R_factor_all 0.0822
_refine_ls_R_factor_gt 0.0639
_refine_ls_shift/su_max 0.364
_refine_ls_shift/su_mean 0.007
_refine_ls_structure_factor_coef Fsqd
_refine_ls_weighting_details 'calc w=1/[\s^2^(Fo^2^)+(0.0720P)^2^+75.6801P] where P=(Fo^2^+2Fc^2^)/3'
_refine_ls_weighting_scheme calc
_refine_ls_wR_factor_gt 0.1571
_refine_ls_wR_factor_ref 0.1711
_reflns_number_gt 6122
_reflns_number_total 7815
_reflns_threshold_expression >2sigma(I)
_cod_data_source_file b616016f.txt
_cod_data_source_block compound3
_cod_original_cell_volume 6894(2)
_cod_database_code 7005067

loop_
_symmetry_equiv_pos_as_xyz
'x, y, z'
'-x, y, -z+1/2'
'x+1/2, y+1/2, z'
'-x+1/2, y+1/2, -z+1/2'
'-x, -y, -z'
'x, -y, z-1/2'
'-x+1/2, -y+1/2, -z'
'x+1/2, -y+1/2, z-1/2'

loop_
_atom_site_label
_atom_site_type_symbol
_atom_site_fract_x
_atom_site_fract_y
_atom_site_fract_z
_atom_site_U_iso_or_equiv
_atom_site_adp_type
_atom_site_occupancy
_atom_site_symmetry_multiplicity
_atom_site_calc_flag
_atom_site_refinement_flags
_atom_site_disorder_assembly
_atom_site_disorder_group
Sm1 Sm 0.464487(19) 0.30963(2) 0.104021(10) 0.01888(12) Uani 1 1 d . . .
Fe1 Fe 0.75704(5) 0.49743(6) 0.10843(3) 0.0186(2) Uani 1 1 d . . .
N9 N 0.5337(3) 0.2093(4) 0.17338(19) 0.0232(11) Uani 1 1 d . . .
N8 N 0.5229(3) 0.3999(4) 0.17614(17) 0.0209(11) Uani 1 1 d . . .
C1 C 0.6767(4) 0.4004(4) 0.11637(19) 0.0197(12) Uani 1 1 d . . .
N10 N 0.5608(3) 0.5456(4) 0.21312(18) 0.0228(11) Uani 1 1 d . . .
C14 C 0.5671(4) 0.3564(4) 0.2124(2) 0.0197(12) Uani 1 1 d . . .
C15 C 0.5706(4) 0.2520(4) 0.2115(2) 0.0239(13) Uani 1 1 d . . .
C2 C 0.8328(4) 0.5987(5) 0.1008(2) 0.0252(14) Uani 1 1 d . . .
N11 N 0.6101(4) 0.4004(4) 0.24830(17) 0.0239(11) Uani 1 1 d . . .
C12 C 0.5226(4) 0.4956(4) 0.1781(2) 0.0197(12) Uani 1 1 d . . .
N1 N 0.6235(3) 0.3467(4) 0.11828(18) 0.0242(11) Uani 1 1 d . . .
C16 C 0.6099(5) 0.2021(5) 0.2488(3) 0.039(2) Uani 1 1 d . . .
H16 H 0.6350 0.2345 0.2750 0.047 Uiso 1 1 calc R . .
N7 N 0.4450(4) 0.4950(4) 0.10336(18) 0.0275(12) Uani 1 1 d . . .
C3 C 0.6636(4) 0.5551(5) 0.0657(2) 0.0263(14) Uani 1 1 d . . .
C4 C 0.7866(4) 0.4240(5) 0.0617(2) 0.0266(14) Uani 1 1 d . . .
C13 C 0.6055(4) 0.4961(5) 0.2468(2) 0.0227(13) Uani 1 1 d . . .
C19 C 0.5380(5) 0.1145(5) 0.1723(3) 0.0348(17) Uani 1 1 d . . .
H19 H 0.5140 0.0827 0.1458 0.042 Uiso 1 1 calc R . .
C6 C 0.7269(4) 0.5779(6) 0.1526(2) 0.0313(16) Uani 1 1 d . . .
C20 C 0.6546(4) 0.5495(5) 0.2841(2) 0.0271(14) Uani 1 1 d . . .
C10 C 0.4723(5) 0.6450(5) 0.1391(3) 0.0364(17) Uani 1 1 d . . .
H10 H 0.4967 0.6801 0.1647 0.044 Uiso 1 1 calc R . .
C5 C 0.8513(5) 0.4372(5) 0.1497(2) 0.0301(15) Uani 1 1 d . . .
C11 C 0.4781(4) 0.5477(4) 0.1390(2) 0.0244(13) Uani 1 1 d . . .
C18 C 0.5761(5) 0.0609(5) 0.2085(3) 0.051(3) Uani 1 1 d . . .
H18 H 0.5773 -0.0061 0.2065 0.061 Uiso 1 1 calc R . .
C9 C 0.4301(6) 0.6909(5) 0.1013(3) 0.043(2) Uani 1 1 d . . .
H9 H 0.4256 0.7580 0.1002 0.051 Uiso 1 1 calc R . .
C17 C 0.6117(6) 0.1041(6) 0.2468(4) 0.062(3) Uani 1 1 d . . .
H17 H 0.6373 0.0679 0.2719 0.074 Uiso 1 1 calc R . .
C8 C 0.3955(5) 0.6374(6) 0.0657(3) 0.044(2) Uani 1 1 d . . .
H8 H 0.3658 0.6670 0.0396 0.052 Uiso 1 1 calc R . .
C7 C 0.4034(5) 0.5408(5) 0.0675(3) 0.0342(17) Uani 1 1 d . . .
H7 H 0.3784 0.5049 0.0423 0.041 Uiso 1 1 calc R . .
O1 O 0.3376(4) 0.3314(4) 0.0438(2) 0.0465(15) Uani 1 1 d . . .
O2 O 0.5304(4) 0.1815(4) 0.0718(2) 0.0508(17) Uani 1 1 d . . .
O3 O 0.3471(3) 0.3311(4) 0.14197(19) 0.0398(13) Uani 1 1 d . . .
N2 N 0.8753(4) 0.6622(4) 0.09760(19) 0.0286(13) Uani 1 1 d . . .
N4 N 0.8040(5) 0.3806(5) 0.0341(2) 0.0421(16) Uani 1 1 d . . .
N3 N 0.6081(5) 0.5881(5) 0.0405(2) 0.0455(17) Uani 1 1 d . . .
O4 O 0.5053(4) 0.3697(6) 0.03676(18) 0.060(2) Uani 1 1 d . . .
N12 N 0.6893(4) 0.4998(5) 0.32063(19) 0.0326(14) Uani 1 1 d . . .
N5 N 0.9069(5) 0.4012(5) 0.1736(3) 0.050(2) Uani 1 1 d . . .
C22 C 0.7173(5) 0.6930(6) 0.3163(3) 0.042(2) Uani 1 1 d . . .
H22 H 0.7258 0.7594 0.3150 0.050 Uiso 1 1 calc R . .
C24 C 0.7392(5) 0.5481(7) 0.3542(3) 0.043(2) Uani 1 1 d . . .
H24 H 0.7645 0.5147 0.3802 0.052 Uiso 1 1 calc R . .
C21 C 0.6662(5) 0.6457(5) 0.2810(2) 0.0327(16) Uani 1 1 d . . .
H21 H 0.6397 0.6792 0.2553 0.039 Uiso 1 1 calc R . .
C23 C 0.7548(5) 0.6437(7) 0.3523(3) 0.047(2) Uani 1 1 d . . .
H23 H 0.7917 0.6747 0.3762 0.056 Uiso 1 1 calc R . .
N6 N 0.7114(5) 0.6337(6) 0.1766(2) 0.053(2) Uani 1 1 d . . .
O6 O 0.6618(4) 0.2235(5) 0.0356(2) 0.0525(16) Uani 1 1 d . . .
O5 O 0.1659(7) 0.3052(8) 0.0308(8) 0.257(13) Uani 1 1 d . . .
O7 O 0.5346(8) 0.8164(8) 0.2397(4) 0.124(4) Uani 1 1 d . . .
O10 O 0.6710(6) 0.7799(7) 0.1057(4) 0.098(3) Uani 1 1 d . . .
O8 O 0.6811(7) 0.8221(6) 0.2026(3) 0.102(4) Uani 1 1 d . . .
O9 O 0.5719(8) 0.8865(8) 0.1353(5) 0.146(5) Uani 1 1 d . . .
O11 O 0.0821(8) 0.4564(7) -0.0084(3) 0.109(4) Uani 1 1 d . . .
O12 O 0.530(2) -0.0050(17) 0.0696(12) 0.335(15) Uani 1 1 d . . .

loop_
_atom_site_aniso_label
_atom_site_aniso_U_11
_atom_site_aniso_U_22
_atom_site_aniso_U_33
_atom_site_aniso_U_23
_atom_site_aniso_U_13
_atom_site_aniso_U_12
Sm1 0.01493(18) 0.02112(18) 0.02002(19) -0.00153(12) 0.00278(12) -0.00304(11)
Fe1 0.0155(4) 0.0229(4) 0.0165(4) 0.0009(3) 0.0020(3) -0.0054(3)
N9 0.016(2) 0.016(2) 0.036(3) 0.005(2) 0.003(2) -0.0028(19)
N8 0.021(3) 0.023(3) 0.019(3) 0.000(2) 0.004(2) -0.004(2)
C1 0.018(3) 0.028(3) 0.013(3) 0.004(2) 0.002(2) 0.001(2)
N10 0.022(3) 0.021(3) 0.026(3) -0.004(2) 0.006(2) -0.005(2)
C14 0.020(3) 0.022(3) 0.018(3) 0.003(2) 0.005(2) -0.005(2)
C15 0.018(3) 0.019(3) 0.031(4) 0.010(2) -0.003(3) -0.007(2)
C2 0.026(3) 0.030(3) 0.017(3) 0.000(2) 0.000(3) -0.007(3)
N11 0.026(3) 0.028(3) 0.017(3) 0.000(2) 0.004(2) -0.006(2)
C12 0.016(3) 0.017(3) 0.026(3) 0.000(2) 0.005(2) -0.002(2)
N1 0.017(3) 0.027(3) 0.026(3) 0.006(2) 0.000(2) -0.006(2)
C16 0.031(4) 0.033(4) 0.043(5) 0.021(3) -0.015(3) -0.015(3)
N7 0.028(3) 0.031(3) 0.022(3) 0.008(2) 0.002(2) -0.001(2)
C3 0.026(3) 0.025(3) 0.027(3) -0.004(3) 0.004(3) -0.003(3)
C4 0.024(3) 0.025(3) 0.032(4) 0.005(3) 0.009(3) -0.002(3)
C13 0.015(3) 0.032(3) 0.022(3) -0.004(3) 0.007(2) -0.005(2)
C19 0.026(3) 0.020(3) 0.057(5) -0.002(3) 0.005(3) -0.004(3)
C6 0.020(3) 0.049(4) 0.022(3) -0.005(3) 0.000(3) -0.014(3)
C20 0.020(3) 0.037(4) 0.027(4) -0.011(3) 0.010(3) -0.008(3)
C10 0.028(4) 0.024(4) 0.052(5) 0.009(3) -0.001(3) -0.002(3)
C5 0.029(4) 0.036(4) 0.023(3) 0.008(3) 0.001(3) -0.010(3)
C11 0.027(3) 0.020(3) 0.026(3) 0.004(2) 0.003(3) 0.000(2)
C18 0.031(4) 0.016(3) 0.093(7) 0.017(4) -0.012(4) -0.003(3)
C9 0.037(4) 0.023(4) 0.064(6) 0.024(4) 0.002(4) 0.002(3)
C17 0.041(5) 0.039(5) 0.083(7) 0.037(5) -0.034(5) -0.017(4)
C8 0.037(4) 0.041(5) 0.050(5) 0.029(4) 0.004(4) 0.004(3)
C7 0.028(4) 0.036(4) 0.037(4) 0.019(3) 0.004(3) 0.002(3)
O1 0.029(3) 0.043(3) 0.056(4) 0.009(3) -0.015(3) -0.003(2)
O2 0.050(4) 0.050(4) 0.064(4) -0.027(3) 0.038(3) -0.015(3)
O3 0.021(2) 0.052(3) 0.046(3) -0.020(3) 0.008(2) -0.007(2)
N2 0.028(3) 0.033(3) 0.027(3) -0.007(2) 0.010(2) -0.016(2)
N4 0.060(4) 0.040(4) 0.032(4) -0.002(3) 0.022(3) 0.008(3)
N3 0.043(4) 0.061(5) 0.031(4) 0.002(3) 0.003(3) 0.020(3)
O4 0.027(3) 0.124(6) 0.026(3) 0.028(3) 0.002(2) 0.016(3)
N12 0.026(3) 0.047(4) 0.025(3) -0.008(3) 0.007(2) -0.006(3)
N5 0.042(4) 0.040(4) 0.055(5) 0.022(3) -0.013(3) -0.012(3)
C22 0.037(4) 0.047(5) 0.045(5) -0.025(4) 0.018(4) -0.010(3)
C24 0.034(4) 0.069(6) 0.023(4) -0.018(4) 0.001(3) -0.004(4)
C21 0.031(4) 0.037(4) 0.032(4) -0.012(3) 0.011(3) -0.008(3)
C23 0.031(4) 0.066(6) 0.041(5) -0.027(4) 0.004(4) -0.011(4)
N6 0.041(4) 0.080(6) 0.037(4) -0.023(4) 0.004(3) -0.002(4)
O6 0.060(4) 0.053(4) 0.059(4) -0.020(3) 0.044(3) -0.012(3)
O5 0.055(6) 0.100(9) 0.53(3) 0.118(13) -0.109(12) -0.042(6)
O7 0.120(11) 0.129(10) 0.122(11) -0.004(7) 0.024(8) 0.021(7)
O10 0.067(5) 0.073(5) 0.151(9) -0.019(6) 0.018(6) -0.002(5)
O8 0.148(9) 0.076(6) 0.112(8) 0.045(5) 0.095(7) 0.052(6)
O9 0.112(9) 0.078(7) 0.227(15) -0.025(8) -0.007(9) -0.018(6)
O11 0.179(11) 0.081(6) 0.103(7) -0.020(5) 0.105(8) 0.010(6)
O12 0.33(3) 0.19(2) 0.50(5) -0.03(2) 0.14(3) 0.03(2)

loop_
_atom_type_symbol
_atom_type_description
_atom_type_scat_dispersion_real
_atom_type_scat_dispersion_imag
_atom_type_scat_source
C C 0.0033 0.0016 'International Tables Vol C Tables 4.2.6.8 and 6.1.1.4'
H H 0.0000 0.0000 'International Tables Vol C Tables 4.2.6.8 and 6.1.1.4'
N N 0.0061 0.0033 'International Tables Vol C Tables 4.2.6.8 and 6.1.1.4'
O O 0.0106 0.0060 'International Tables Vol C Tables 4.2.6.8 and 6.1.1.4'
Fe Fe 0.3463 0.8444 'International Tables Vol C Tables 4.2.6.8 and 6.1.1.4'
Sm Sm -0.1638 3.4418 'International Tables Vol C Tables 4.2.6.8 and 6.1.1.4'

loop_
_geom_angle_atom_site_label_1
_geom_angle_atom_site_label_2
_geom_angle_atom_site_label_3
_geom_angle
_geom_angle_site_symmetry_1
_geom_angle_site_symmetry_3
_geom_angle_publ_flag
O2 Sm1 O1 97.3(2) . . ?
O2 Sm1 O3 138.16(19) . . ?
O1 Sm1 O3 77.2(2) . . ?
O2 Sm1 N2 68.67(19) . 3_445 ?
O1 Sm1 N2 72.0(2) . 3_445 ?
O3 Sm1 N2 70.27(19) . 3_445 ?
O2 Sm1 O4 71.2(2) . . ?
O1 Sm1 O4 68.2(2) . . ?
O3 Sm1 O4 138.1(2) . . ?
N2 Sm1 O4 117.7(2) 3_445 . ?
O2 Sm1 N1 73.6(2) . . ?
O1 Sm1 N1 136.58(19) . . ?
O3 Sm1 N1 136.95(18) . . ?
N2 Sm1 N1 135.61(19) 3_445 . ?
O4 Sm1 N1 68.73(18) . . ?
O2 Sm1 N8 129.2(2) . . ?
O1 Sm1 N8 133.24(19) . . ?
O3 Sm1 N8 70.82(17) . . ?
N2 Sm1 N8 124.39(18) 3_445 . ?
O4 Sm1 N8 117.8(2) . . ?
N1 Sm1 N8 66.17(18) . . ?
O2 Sm1 N9 78.9(2) . . ?
O1 Sm1 N9 145.66(18) . . ?
O3 Sm1 N9 83.19(19) . . ?
N2 Sm1 N9 74.94(18) 3_445 . ?
O4 Sm1 N9 138.40(18) . . ?
N1 Sm1 N9 75.59(17) . . ?
N8 Sm1 N9 62.38(17) . . ?
O2 Sm1 N7 142.96(19) . . ?
O1 Sm1 N7 78.18(18) . . ?
O3 Sm1 N7 77.31(19) . . ?
N2 Sm1 N7 139.74(19) 3_445 . ?
O4 Sm1 N7 73.1(2) . . ?
N1 Sm1 N7 84.60(18) . . ?
N8 Sm1 N7 62.30(17) . . ?
N9 Sm1 N7 124.65(17) . . ?
C2 Fe1 C1 177.1(3) . . ?
C2 Fe1 C6 85.3(3) . . ?
C1 Fe1 C6 92.5(3) . . ?
C2 Fe1 C3 90.2(3) . . ?
C1 Fe1 C3 87.9(3) . . ?
C6 Fe1 C3 88.6(3) . . ?
C2 Fe1 C5 90.0(3) . . ?
C1 Fe1 C5 92.0(3) . . ?
C6 Fe1 C5 93.2(3) . . ?
C3 Fe1 C5 178.2(3) . . ?
C2 Fe1 C4 92.0(3) . . ?
C1 Fe1 C4 90.1(3) . . ?
C6 Fe1 C4 176.2(3) . . ?
C3 Fe1 C4 88.7(3) . . ?
C5 Fe1 C4 89.5(3) . . ?
C19 N9 C15 116.9(6) . . ?
C19 N9 Sm1 122.1(5) . . ?
C15 N9 Sm1 120.9(4) . . ?
C14 N8 C12 115.2(5) . . ?
C14 N8 Sm1 122.3(4) . . ?
C12 N8 Sm1 121.8(4) . . ?
N1 C1 Fe1 173.9(5) . . ?
C13 N10 C12 116.1(5) . . ?
N11 C14 N8 125.0(6) . . ?
N11 C14 C15 117.9(5) . . ?
N8 C14 C15 117.1(5) . . ?
N9 C15 C16 123.0(6) . . ?
N9 C15 C14 116.8(5) . . ?
C16 C15 C14 120.2(6) . . ?
N2 C2 Fe1 175.9(6) . . ?
C14 N11 C13 115.0(5) . . ?
N10 C12 N8 124.0(6) . . ?
N10 C12 C11 118.0(5) . . ?
N8 C12 C11 118.0(5) . . ?
C1 N1 Sm1 148.1(5) . . ?
C17 C16 C15 118.7(8) . . ?
C7 N7 C11 117.3(6) . . ?
C7 N7 Sm1 121.4(5) . . ?
C11 N7 Sm1 121.2(4) . . ?
N3 C3 Fe1 179.2(7) . . ?
N4 C4 Fe1 179.9(8) . . ?
N10 C13 N11 124.6(6) . . ?
N10 C13 C20 117.2(6) . . ?
N11 C13 C20 118.2(6) . . ?
N9 C19 C18 122.6(7) . . ?
N6 C6 Fe1 172.9(8) . . ?
N12 C20 C21 122.3(6) . . ?
N12 C20 C13 117.0(6) . . ?
C21 C20 C13 120.6(7) . . ?
C11 C10 C9 118.9(8) . . ?
N5 C5 Fe1 179.3(8) . . ?
N7 C11 C10 122.7(6) . . ?
N7 C11 C12 116.2(5) . . ?
C10 C11 C12 121.1(6) . . ?
C17 C18 C19 120.2(7) . . ?
C8 C9 C10 118.2(7) . . ?
C18 C17 C16 118.7(7) . . ?
C9 C8 C7 120.3(7) . . ?
N7 C7 C8 122.6(8) . . ?
C2 N2 Sm1 169.6(5) . 3 ?
C24 N12 C20 117.2(7) . . ?
C23 C22 C21 119.4(8) . . ?
N12 C24 C23 122.7(8) . . ?
C20 C21 C22 118.9(8) . . ?
C22 C23 C24 119.6(7) . . ?

loop_
_geom_bond_atom_site_label_1
_geom_bond_atom_site_label_2
_geom_bond_distance
_geom_bond_site_symmetry_2
_geom_bond_publ_flag
Sm1 O2 2.428(5) . ?
Sm1 O1 2.453(5) . ?
Sm1 O3 2.454(5) . ?
Sm1 N2 2.501(5) 3_445 ?
Sm1 O4 2.503(6) . ?
Sm1 N1 2.519(5) . ?
Sm1 N8 2.587(5) . ?
Sm1 N9 2.627(5) . ?
Sm1 N7 2.637(6) . ?
Fe1 C2 1.921(7) . ?
Fe1 C1 1.929(6) . ?
Fe1 C6 1.940(8) . ?
Fe1 C3 1.942(7) . ?
Fe1 C5 1.942(7) . ?
Fe1 C4 1.945(7) . ?
N9 C19 1.343(8) . ?
N9 C15 1.354(9) . ?
N8 C14 1.346(8) . ?
N8 C12 1.353(8) . ?
C1 N1 1.148(8) . ?
N10 C13 1.333(9) . ?
N10 C12 1.336(8) . ?
C14 N11 1.335(8) . ?
C14 C15 1.476(9) . ?
C15 C16 1.390(9) . ?
C2 N2 1.142(8) . ?
N11 C13 1.354(8) . ?
C12 C11 1.470(9) . ?
C16 C17 1.387(11) . ?
N7 C7 1.338(8) . ?
N7 C11 1.350(9) . ?
C3 N3 1.144(9) . ?
C4 N4 1.147(9) . ?
C13 C20 1.464(9) . ?
C19 C18 1.388(11) . ?
C6 N6 1.157(10) . ?
C20 N12 1.355(10) . ?
C20 C21 1.378(10) . ?
C10 C11 1.378(9) . ?
C10 C9 1.389(11) . ?
C5 N5 1.141(9) . ?
C18 C17 1.356(14) . ?
C9 C8 1.359(13) . ?
C8 C7 1.371(11) . ?
N2 Sm1 2.501(5) 3 ?
N12 C24 1.354(9) . ?
C22 C23 1.350(13) . ?
C22 C21 1.388(10) . ?
C24 C23 1.376(13) . ?
O7 O7 1.40(2) 2_655 ?
